data_4300444
_journal_name_full 'Inorganic Chemistry'
_journal_paper_doi 10.1021/ic051286h
_journal_year 2006
_chemical_formula_moiety 'C9 H9 Co N2 O3 P'
_chemical_formula_sum 'C9 H9 Co N2 O3 P'
_chemical_formula_weight 283.08
_space_group_IT_number 15
_symmetry_cell_setting monoclinic
_symmetry_space_group_name_Hall '-C 2yc'
_symmetry_space_group_name_H-M 'C 1 2/c 1'
_cell_angle_alpha 90.00
_cell_angle_beta 91.56(3)
_cell_angle_gamma 90.00
_cell_formula_units_Z 8
_cell_length_a 23.535(5)
_cell_length_b 9.1145(11)
_cell_length_c 9.8127(19)
_cell_measurement_temperature 100(2)
_cell_volume 2104.1(6)
_diffrn_ambient_temperature 100(2)
_exptl_crystal_density_diffrn 1.787
_cod_depositor_comments
;
The following automatic conversions were performed:
'_symmetry_cell_setting' value 'Monoclinic' changed to 'monoclinic'
according to '/home/saulius/struct/CIF-dictionaries/cif_core.dic'
dictionary named 'cif_core.dic' version 2.4.1 from 2010-06-29.

Automatic conversion script
Id: cif_fix_enum 1527 2010-12-29 10:47:43Z saulius 
;
_cod_original_sg_symbol_H-M 'C 2/c'
_cod_database_code 4300444

loop_
_symmetry_equiv_pos_as_xyz
'x, y, z'
'-x, y, -z+1/2'
'x+1/2, y+1/2, z'
'-x+1/2, y+1/2, -z+1/2'
'-x, -y, -z'
'x, -y, z-1/2'
'-x+1/2, -y+1/2, -z'
'x+1/2, -y+1/2, z-1/2'

loop_
_atom_site_label
_atom_site_type_symbol
_atom_site_fract_x
_atom_site_fract_y
_atom_site_fract_z
_atom_site_U_iso_or_equiv
_atom_site_adp_type
_atom_site_occupancy
_atom_site_symmetry_multiplicity
_atom_site_calc_flag
_atom_site_refinement_flags
_atom_site_disorder_assembly
_atom_site_disorder_group
Co1 Co 0.26647(3) 0.05883(7) 0.92145(7) 0.0156(3) Uani 1 1 d . . .
P1 P 0.19522(6) 0.31432(14) 0.79726(14) 0.0159(4) Uani 1 1 d . . .
H1 H 0.1549 0.2186 0.7862 0.019 Uiso 1 1 d R . .
O1 O 0.25149(16) 0.2315(4) 0.8097(4) 0.0212(9) Uani 1 1 d . . .
O2 O 0.30842(16) -0.0913(4) 0.8287(4) 0.0232(9) Uani 1 1 d . . .
O3 O 0.31771(16) 0.1034(4) 1.0732(4) 0.0230(9) Uani 1 1 d . . .
N1 N 0.1908(2) -0.0281(5) 0.9727(5) 0.0190(10) Uani 1 1 d . . .
N2 N 0.12131(19) -0.1889(4) 0.9779(4) 0.0161(10) Uani 1 1 d . . .
C1 C 0.1740(2) -0.1606(6) 0.9326(6) 0.0179(11) Uani 1 1 d . . .
H1A H 0.1958 -0.2261 0.8798 0.021 Uiso 1 1 calc R . .
C2 C 0.1472(2) 0.0298(6) 1.0464(5) 0.0162(11) Uani 1 1 d . . .
H2A H 0.1473 0.1237 1.0883 0.019 Uiso 1 1 calc R . .
C3 C 0.1044(2) -0.0681(5) 1.0496(6) 0.0173(12) Uani 1 1 d . . .
H3A H 0.0692 -0.0558 1.0932 0.021 Uiso 1 1 calc R . .
C4 C 0.0921(2) -0.3287(5) 0.9572(6) 0.0195(12) Uani 1 1 d . . .
H4A H 0.0762 -0.3602 1.0450 0.023 Uiso 1 1 calc R . .
H4B H 0.1203 -0.4033 0.9306 0.023 Uiso 1 1 calc R . .
C5 C 0.0446(2) -0.3253(5) 0.8505(6) 0.0153(11) Uani 1 1 d . . .
C6 C 0.0223(2) -0.1972(6) 0.7995(6) 0.0212(12) Uani 1 1 d . . .
H6A H 0.0400 -0.1006 0.8313 0.025 Uiso 1 1 d R . .
C7 C 0.0219(2) -0.4614(5) 0.8016(5) 0.0156(11) Uani 1 1 d . . .
C8 C 0.0428(2) -0.5980(6) 0.8517(5) 0.0173(11) Uani 1 1 d . . .
H8A H 0.0740 -0.5959 0.9211 0.021 Uiso 1 1 d R . .
C9 C 0.0208(2) -0.7280(6) 0.8014(6) 0.0179(11) Uani 1 1 d . . .
H9A H 0.0343 -0.8152 0.8340 0.022 Uiso 1 1 d R . .

loop_
_atom_site_aniso_label
_atom_site_aniso_U_11
_atom_site_aniso_U_22
_atom_site_aniso_U_33
_atom_site_aniso_U_23
_atom_site_aniso_U_13
_atom_site_aniso_U_12
Co1 0.0164(5) 0.0119(5) 0.0183(5) 0.0001(3) -0.0014(3) -0.0011(3)
P1 0.0181(8) 0.0119(7) 0.0177(8) 0.0002(5) -0.0018(6) 0.0002(5)
O1 0.022(2) 0.0175(19) 0.025(2) 0.0041(16) 0.0067(16) -0.0013(16)
O2 0.021(2) 0.022(2) 0.026(2) -0.0067(17) -0.0065(17) 0.0033(16)
O3 0.016(2) 0.031(2) 0.022(2) -0.0078(17) -0.0007(16) 0.0034(17)
N1 0.022(3) 0.015(2) 0.020(2) 0.0001(18) 0.000(2) 0.0008(19)
N2 0.019(2) 0.013(2) 0.016(2) 0.0005(17) -0.0027(18) -0.0012(17)
C1 0.012(3) 0.017(3) 0.024(3) 0.001(2) 0.001(2) -0.001(2)
C2 0.020(3) 0.012(2) 0.016(3) 0.003(2) 0.001(2) -0.002(2)
C3 0.013(3) 0.018(3) 0.021(3) 0.003(2) 0.001(2) -0.001(2)
C4 0.024(3) 0.012(3) 0.022(3) 0.002(2) -0.002(2) -0.002(2)
C5 0.010(2) 0.015(3) 0.021(3) -0.002(2) -0.001(2) -0.0024(19)
C6 0.030(3) 0.012(3) 0.021(3) -0.004(2) -0.003(2) 0.000(2)
C7 0.014(3) 0.017(3) 0.015(3) 0.005(2) 0.003(2) 0.002(2)
C8 0.011(3) 0.022(3) 0.019(3) -0.002(2) 0.002(2) 0.002(2)
C9 0.018(3) 0.015(3) 0.021(3) 0.004(2) 0.004(2) 0.003(2)

loop_
_geom_bond_atom_site_label_1
_geom_bond_atom_site_label_2
_geom_bond_distance
_geom_bond_site_symmetry_2
_geom_bond_publ_flag
Co1 O2 1.930(4) . ?
Co1 O3 1.934(4) . ?
Co1 O1 1.944(4) . ?
Co1 N1 2.026(5) . ?
P1 O2 1.506(4) 4_556 ?
P1 O3 1.514(4) 7_557 ?
P1 O1 1.526(4) . ?
P1 H1 1.2925 . ?
O2 P1 1.506(4) 4_546 ?
O3 P1 1.514(4) 7_557 ?
N1 C1 1.327(7) . ?
N1 C2 1.376(7) . ?
N2 C1 1.353(7) . ?
N2 C3 1.372(7) . ?
N2 C4 1.460(6) . ?
C1 H1A 0.9500 . ?
C2 C3 1.346(7) . ?
C2 H2A 0.9500 . ?
C3 H3A 0.9500 . ?
C4 C5 1.512(7) . ?
C4 H4A 0.9900 . ?
C4 H4B 0.9900 . ?
C5 C6 1.369(7) . ?
C5 C7 1.427(7) . ?
C6 C6 1.412(11) 2_556 ?
C6 H6A 1.0191 . ?
C7 C8 1.421(7) . ?
C7 C7 1.427(11) 2_556 ?
C8 C9 1.379(8) . ?
C8 H8A 0.9881 . ?
C9 C9 1.386(11) 2_556 ?
C9 H9A 0.9114 . ?
